data_7003993
loop_
_publ_author_name
'Jia, Wei-Guo'
'Huang, Yuan-Biao'
'Lin, Yue-Jian'
'Jin, Guo-Xin'

_publ_section_title
;
 Syntheses and structures of half-sandwich iridium(iii) and
 rhodium(iii) complexes with organochalcogen (S, Se) ligands bearing
 N-methylimidazole and their use as catalysts for norbornene
 polymerization
;
_journal_issue 41
_journal_name_full 'Dalton Transactions'
_journal_page_first 5612
_journal_page_last 5620
_journal_paper_doi 10.1039/B801862f
_journal_year 2008
_chemical_formula_sum 'C29 H42 Cl4 N4 Rh2 Se2'
_chemical_formula_weight 952.21
_chemical_name_systematic
;
?
;
_space_group_IT_number 29
_symmetry_cell_setting orthorhombic
_symmetry_space_group_name_Hall 'P 2c -2ac'
_symmetry_space_group_name_H-M 'P c a 21'
_atom_sites_solution_hydrogens geom
_atom_sites_solution_primary direct
_atom_sites_solution_secondary difmap
_audit_creation_method SHELXL-97
_cell_angle_alpha 90.00
_cell_angle_beta 90.00
_cell_angle_gamma 90.00
_cell_formula_units_Z 4
_cell_length_a 23.485(9)
_cell_length_b 11.516(5)
_cell_length_c 13.329(5)
_cell_measurement_reflns_used 919
_cell_measurement_temperature 293(2)
_cell_measurement_theta_max 24.632
_cell_measurement_theta_min 2.911
_cell_volume 3605(2)
_computing_cell_refinement 'Bruker SMART'
_computing_data_collection 'Bruker SMART'
_computing_data_reduction 'Bruker SHELXTL'
_computing_molecular_graphics 'Bruker SHELXTL'
_computing_publication_material 'Bruker SHELXTL'
_computing_structure_refinement 'SHELXL-97 (Sheldrick, 1997)'
_computing_structure_solution 'SHELXS-97 (Sheldrick, 1990)'
_diffrn_ambient_temperature 293(2)
_diffrn_measured_fraction_theta_full 0.993
_diffrn_measured_fraction_theta_max 0.993
_diffrn_measurement_device_type 'CCD area detector'
_diffrn_measurement_method 'phi and omega scans'
_diffrn_radiation_monochromator graphite
_diffrn_radiation_source 'fine-focus sealed tube'
_diffrn_radiation_type MoK\a
_diffrn_radiation_wavelength 0.71073
_diffrn_reflns_av_R_equivalents 0.0526
_diffrn_reflns_av_sigmaI/netI 0.0618
_diffrn_reflns_limit_h_max 28
_diffrn_reflns_limit_h_min -29
_diffrn_reflns_limit_k_max 14
_diffrn_reflns_limit_k_min -13
_diffrn_reflns_limit_l_max 11
_diffrn_reflns_limit_l_min -16
_diffrn_reflns_number 17536
_diffrn_reflns_theta_full 27.10
_diffrn_reflns_theta_max 27.10
_diffrn_reflns_theta_min 1.73
_diffrn_standards_decay_% 9.25
_exptl_absorpt_coefficient_mu 3.257
_exptl_absorpt_correction_T_max 0.8541
_exptl_absorpt_correction_T_min 0.7366
_exptl_absorpt_correction_type multi-scan
_exptl_absorpt_process_details sadabs
_exptl_crystal_colour red
_exptl_crystal_density_diffrn 1.754
_exptl_crystal_density_method 'not measured'
_exptl_crystal_description block
_exptl_crystal_F_000 1880
_exptl_crystal_size_max 0.10
_exptl_crystal_size_mid 0.08
_exptl_crystal_size_min 0.05
_refine_diff_density_max 1.020
_refine_diff_density_min -1.361
_refine_diff_density_rms 0.128
_refine_ls_abs_structure_details 'Flack H D (1983), Acta Cryst. A39, 876-881'
_refine_ls_abs_structure_Flack 0.019(11)
_refine_ls_extinction_method none
_refine_ls_goodness_of_fit_ref 1.031
_refine_ls_hydrogen_treatment constr
_refine_ls_matrix_type full
_refine_ls_number_parameters 382
_refine_ls_number_reflns 6078
_refine_ls_number_restraints 1
_refine_ls_restrained_S_all 1.031
_refine_ls_R_factor_all 0.0546
_refine_ls_R_factor_gt 0.0411
_refine_ls_shift/su_max 0.001
_refine_ls_shift/su_mean 0.000
_refine_ls_structure_factor_coef Fsqd
_refine_ls_weighting_details 'calc w=1/[\s^2^(Fo^2^)+(0.0418P)^2^+0.0000P] where P=(Fo^2^+2Fc^2^)/3'
_refine_ls_weighting_scheme calc
_refine_ls_wR_factor_gt 0.0878
_refine_ls_wR_factor_ref 0.0938
_reflns_number_gt 5104
_reflns_number_total 6078
_reflns_threshold_expression >2sigma(I)
_cod_data_source_file B801862f.txt
_cod_data_source_block d:\data\jgx\jwg\70919b\work\f70919b
_cod_depositor_comments
;
The following automatic conversions were performed:
'_symmetry_cell_setting' value 'Orthorhombic' changed to 'orthorhombic'
according to '/home/saulius/struct/CIF-dictionaries/cif_core.dic'
dictionary named 'cif_core.dic' version 2.4.1 from 2010-06-29.

Automatic conversion script
Id: cif_fix_enum 1527 2010-12-29 10:47:43Z saulius 
;
_cod_original_sg_symbol_H-M Pca2(1)
_cod_database_code 7003993

loop_
_symmetry_equiv_pos_as_xyz
'x, y, z'
'-x, -y, z+1/2'
'x+1/2, -y, z'
'-x+1/2, y, z+1/2'

loop_
_atom_site_label
_atom_site_type_symbol
_atom_site_fract_x
_atom_site_fract_y
_atom_site_fract_z
_atom_site_U_iso_or_equiv
_atom_site_adp_type
_atom_site_occupancy
_atom_site_symmetry_multiplicity
_atom_site_calc_flag
_atom_site_refinement_flags
_atom_site_disorder_assembly
_atom_site_disorder_group
Rh1 Rh 0.62004(2) 0.40348(4) 0.67052(4) 0.03297(13) Uani 1 1 d . . .
Rh2 Rh 0.88526(2) 0.00347(4) 0.65249(4) 0.03229(12) Uani 1 1 d . . .
Se1 Se 0.69916(3) 0.39725(5) 0.54206(6) 0.04127(18) Uani 1 1 d . . .
Se2 Se 0.68728(3) 0.47439(6) 0.80610(6) 0.04549(18) Uani 1 1 d . . .
Cl1 Cl 0.59290(7) 0.59839(13) 0.62577(16) 0.0460(4) Uani 1 1 d . . .
Cl2 Cl 0.93781(10) -0.03156(18) 0.49940(16) 0.0582(5) Uani 1 1 d . . .
Cl3 Cl 0.79634(8) -0.00271(16) 0.55877(16) 0.0532(5) Uani 1 1 d . . .
Cl4 Cl 0.87992(8) -0.20349(14) 0.68027(15) 0.0454(4) Uani 1 1 d . . .
N1 N 0.6765(2) 0.5934(5) 0.4144(4) 0.0383(13) Uani 1 1 d . . .
N2 N 0.7281(2) 0.6418(4) 0.5413(4) 0.0372(12) Uani 1 1 d . . .
N3 N 0.7210(2) 0.6933(5) 0.7165(4) 0.0419(14) Uani 1 1 d . . .
N4 N 0.6619(3) 0.7153(5) 0.8392(5) 0.0513(16) Uani 1 1 d . . .
C1 C 0.7008(3) 0.5511(5) 0.4980(5) 0.0336(14) Uani 1 1 d . . .
C2 C 0.6883(3) 0.7089(6) 0.4047(6) 0.0463(17) Uani 1 1 d . . .
H2 H 0.6765 0.7569 0.3527 0.056 Uiso 1 1 calc R . .
C3 C 0.7202(3) 0.7410(6) 0.4839(6) 0.0439(17) Uani 1 1 d . . .
H3 H 0.7341 0.8149 0.4975 0.053 Uiso 1 1 calc R . .
C4 C 0.6893(3) 0.6344(6) 0.7853(5) 0.0393(16) Uani 1 1 d . . .
C5 C 0.7134(3) 0.8121(6) 0.7279(6) 0.054(2) Uani 1 1 d . . .
H5 H 0.7301 0.8708 0.6902 0.065 Uiso 1 1 calc R . .
C6 C 0.6763(4) 0.8247(6) 0.8060(7) 0.058(2) Uani 1 1 d . . .
H6 H 0.6631 0.8946 0.8320 0.069 Uiso 1 1 calc R . .
C7 C 0.7561(3) 0.6410(6) 0.6394(5) 0.0433(16) Uani 1 1 d . . .
H7A H 0.7646 0.5615 0.6581 0.052 Uiso 1 1 calc R . .
H7B H 0.7918 0.6830 0.6348 0.052 Uiso 1 1 calc R . .
C8 C 0.6406(4) 0.5260(7) 0.3462(7) 0.059(2) Uani 1 1 d . . .
H8A H 0.6601 0.4561 0.3272 0.088 Uiso 1 1 calc R . .
H8B H 0.6325 0.5712 0.2874 0.088 Uiso 1 1 calc R . .
H8C H 0.6056 0.5063 0.3793 0.088 Uiso 1 1 calc R . .
C9 C 0.6206(4) 0.6925(8) 0.9197(8) 0.072(3) Uani 1 1 d . . .
H9A H 0.5833 0.6830 0.8912 0.109 Uiso 1 1 calc R . .
H9B H 0.6202 0.7568 0.9656 0.109 Uiso 1 1 calc R . .
H9C H 0.6311 0.6230 0.9548 0.109 Uiso 1 1 calc R . .
C10 C 0.5646(3) 0.2756(6) 0.5985(6) 0.0497(19) Uani 1 1 d . . .
C11 C 0.6073(3) 0.2193(5) 0.6600(8) 0.0525(19) Uani 1 1 d . . .
C12 C 0.5986(3) 0.2550(6) 0.7611(6) 0.0490(18) Uani 1 1 d . . .
C13 C 0.5518(3) 0.3353(6) 0.7626(6) 0.052(2) Uani 1 1 d . . .
C14 C 0.5314(3) 0.3469(6) 0.6629(7) 0.0529(19) Uani 1 1 d . . .
C15 C 0.5561(5) 0.2593(8) 0.4868(7) 0.080(3) Uani 1 1 d . . .
H15A H 0.5287 0.1989 0.4755 0.119 Uiso 1 1 calc R . .
H15B H 0.5916 0.2382 0.4562 0.119 Uiso 1 1 calc R . .
H15C H 0.5426 0.3305 0.4579 0.119 Uiso 1 1 calc R . .
C16 C 0.6478(4) 0.1288(7) 0.6247(8) 0.078(3) Uani 1 1 d . . .
H16A H 0.6860 0.1519 0.6408 0.117 Uiso 1 1 calc R . .
H16B H 0.6442 0.1197 0.5534 0.117 Uiso 1 1 calc R . .
H16C H 0.6393 0.0565 0.6572 0.117 Uiso 1 1 calc R . .
C17 C 0.6304(4) 0.2088(8) 0.8501(7) 0.071(3) Uani 1 1 d . . .
H17A H 0.6089 0.1471 0.8803 0.107 Uiso 1 1 calc R . .
H17B H 0.6358 0.2700 0.8980 0.107 Uiso 1 1 calc R . .
H17C H 0.6667 0.1798 0.8288 0.107 Uiso 1 1 calc R . .
C18 C 0.5275(4) 0.3923(8) 0.8563(7) 0.077(3) Uani 1 1 d . . .
H18A H 0.5116 0.4664 0.8391 0.115 Uiso 1 1 calc R . .
H18B H 0.5573 0.4027 0.9048 0.115 Uiso 1 1 calc R . .
H18C H 0.4983 0.3437 0.8842 0.115 Uiso 1 1 calc R . .
C19 C 0.4819(3) 0.4214(7) 0.6299(9) 0.078(3) Uani 1 1 d . . .
H19A H 0.4941 0.4728 0.5774 0.116 Uiso 1 1 calc R . .
H19B H 0.4684 0.4661 0.6858 0.116 Uiso 1 1 calc R . .
H19C H 0.4518 0.3726 0.6055 0.116 Uiso 1 1 calc R . .
C20 C 0.9269(4) 0.1659(6) 0.6799(7) 0.057(2) Uani 1 1 d . . .
C21 C 0.8689(4) 0.1731(7) 0.7101(7) 0.065(3) Uani 1 1 d . . .
C22 C 0.8592(3) 0.0871(7) 0.7867(6) 0.055(2) Uani 1 1 d . . .
C23 C 0.9113(3) 0.0314(6) 0.8065(6) 0.0478(17) Uani 1 1 d . . .
C24 C 0.9535(3) 0.0751(6) 0.7381(6) 0.0475(18) Uani 1 1 d . . .
C25 C 0.9572(5) 0.2408(9) 0.6037(8) 0.106(4) Uani 1 1 d . . .
H25A H 0.9298 0.2872 0.5683 0.160 Uiso 1 1 calc R . .
H25B H 0.9772 0.1922 0.5570 0.160 Uiso 1 1 calc R . .
H25C H 0.9838 0.2907 0.6374 0.160 Uiso 1 1 calc R . .
C26 C 0.8249(5) 0.2560(9) 0.6708(11) 0.128(6) Uani 1 1 d . . .
H26A H 0.8430 0.3273 0.6513 0.192 Uiso 1 1 calc R . .
H26B H 0.7973 0.2715 0.7222 0.192 Uiso 1 1 calc R . .
H26C H 0.8063 0.2222 0.6137 0.192 Uiso 1 1 calc R . .
C27 C 0.8033(5) 0.0681(12) 0.8417(10) 0.114(5) Uani 1 1 d . . .
H27A H 0.7743 0.0465 0.7945 0.170 Uiso 1 1 calc R . .
H27B H 0.7923 0.1385 0.8751 0.170 Uiso 1 1 calc R . .
H27C H 0.8078 0.0073 0.8904 0.170 Uiso 1 1 calc R . .
C28 C 0.9237(5) -0.0601(8) 0.8847(6) 0.076(3) Uani 1 1 d . . .
H28A H 0.8889 -0.0822 0.9174 0.115 Uiso 1 1 calc R . .
H28B H 0.9497 -0.0294 0.9335 0.115 Uiso 1 1 calc R . .
H28C H 0.9403 -0.1268 0.8530 0.115 Uiso 1 1 calc R . .
C29 C 1.0141(4) 0.0403(10) 0.7324(8) 0.087(3) Uani 1 1 d . . .
H29A H 1.0356 0.0832 0.7810 0.131 Uiso 1 1 calc R . .
H29B H 1.0284 0.0563 0.6664 0.131 Uiso 1 1 calc R . .
H29C H 1.0174 -0.0413 0.7460 0.131 Uiso 1 1 calc R . .

loop_
_atom_site_aniso_label
_atom_site_aniso_U_11
_atom_site_aniso_U_22
_atom_site_aniso_U_33
_atom_site_aniso_U_23
_atom_site_aniso_U_13
_atom_site_aniso_U_12
Rh1 0.0320(2) 0.0309(2) 0.0360(3) 0.0013(2) 0.0024(2) -0.00193(18)
Rh2 0.0315(2) 0.0348(2) 0.0305(3) -0.0033(2) -0.0015(2) -0.00461(19)
Se1 0.0442(4) 0.0365(3) 0.0431(4) -0.0002(3) 0.0089(3) 0.0032(3)
Se2 0.0533(4) 0.0476(4) 0.0356(4) 0.0047(3) -0.0072(3) -0.0052(3)
Cl1 0.0338(9) 0.0356(8) 0.0686(13) 0.0041(8) 0.0015(8) 0.0044(7)
Cl2 0.0666(14) 0.0634(11) 0.0444(11) 0.0003(9) 0.0216(10) -0.0049(10)
Cl3 0.0461(11) 0.0551(10) 0.0583(13) -0.0017(9) -0.0191(9) -0.0083(8)
Cl4 0.0603(10) 0.0360(8) 0.0399(10) 0.0013(7) 0.0009(8) -0.0067(7)
N1 0.035(3) 0.050(3) 0.029(3) 0.000(2) 0.004(2) -0.004(3)
N2 0.037(3) 0.041(3) 0.034(3) 0.002(3) -0.003(3) -0.009(2)
N3 0.047(4) 0.044(3) 0.035(3) -0.006(3) -0.010(3) -0.010(3)
N4 0.056(4) 0.054(4) 0.044(4) -0.012(3) -0.002(3) -0.003(3)
C1 0.030(3) 0.037(3) 0.034(4) 0.003(3) 0.003(3) -0.002(3)
C2 0.062(5) 0.042(4) 0.035(4) 0.009(3) -0.001(4) 0.000(4)
C3 0.051(4) 0.037(3) 0.043(4) 0.005(3) 0.003(4) -0.004(3)
C4 0.046(4) 0.045(4) 0.027(4) -0.005(3) -0.006(3) -0.006(3)
C5 0.068(6) 0.046(4) 0.047(5) 0.001(4) -0.004(4) -0.010(4)
C6 0.075(6) 0.046(4) 0.052(5) -0.008(4) -0.009(5) 0.002(4)
C7 0.037(4) 0.054(4) 0.039(4) 0.000(3) -0.004(3) -0.010(3)
C8 0.064(6) 0.068(5) 0.044(5) -0.007(4) -0.014(4) -0.011(4)
C9 0.080(7) 0.077(6) 0.060(6) -0.011(5) 0.029(5) 0.000(5)
C10 0.052(5) 0.043(4) 0.054(5) 0.001(3) -0.002(4) -0.019(3)
C11 0.057(4) 0.034(3) 0.067(5) -0.001(4) 0.016(5) -0.007(3)
C12 0.052(4) 0.040(4) 0.055(5) 0.014(3) 0.002(4) -0.010(3)
C13 0.042(4) 0.044(4) 0.069(6) 0.009(4) 0.019(4) -0.007(3)
C14 0.044(4) 0.047(4) 0.069(5) 0.011(4) 0.003(4) -0.020(3)
C15 0.090(8) 0.081(6) 0.068(6) -0.025(5) -0.011(6) -0.033(5)
C16 0.079(6) 0.049(4) 0.105(9) -0.013(5) 0.028(6) -0.002(4)
C17 0.081(6) 0.063(5) 0.071(7) 0.026(5) 0.005(5) -0.002(5)
C18 0.080(7) 0.082(7) 0.069(7) 0.006(5) 0.039(6) 0.006(5)
C19 0.037(4) 0.072(6) 0.125(10) 0.027(6) -0.013(5) -0.006(4)
C20 0.071(5) 0.047(4) 0.054(5) -0.004(4) -0.014(4) -0.030(4)
C21 0.081(7) 0.043(4) 0.070(6) -0.031(4) -0.032(5) 0.011(4)
C22 0.044(4) 0.076(5) 0.045(5) -0.028(4) -0.003(4) -0.006(4)
C23 0.059(5) 0.050(4) 0.035(4) -0.011(3) -0.009(4) -0.008(3)
C24 0.040(4) 0.056(4) 0.047(4) -0.006(3) -0.012(3) -0.016(3)
C25 0.143(10) 0.095(7) 0.081(8) 0.033(6) -0.031(7) -0.076(8)
C26 0.156(10) 0.075(6) 0.154(12) -0.060(8) -0.096(10) 0.065(7)
C27 0.075(8) 0.181(12) 0.084(9) -0.076(9) 0.018(6) -0.036(7)
C28 0.103(8) 0.088(6) 0.038(5) 0.010(5) -0.018(5) -0.026(6)
C29 0.048(6) 0.141(10) 0.072(7) -0.025(7) -0.011(5) 0.000(6)

loop_
_atom_type_symbol
_atom_type_description
_atom_type_scat_dispersion_real
_atom_type_scat_dispersion_imag
_atom_type_scat_source
C C 0.0033 0.0016 'International Tables Vol C Tables 4.2.6.8 and 6.1.1.4'
H H 0.0000 0.0000 'International Tables Vol C Tables 4.2.6.8 and 6.1.1.4'
N N 0.0061 0.0033 'International Tables Vol C Tables 4.2.6.8 and 6.1.1.4'
Cl Cl 0.1484 0.1585 'International Tables Vol C Tables 4.2.6.8 and 6.1.1.4'
Se Se -0.0929 2.2259 'International Tables Vol C Tables 4.2.6.8 and 6.1.1.4'
Rh Rh -1.1178 0.9187 'International Tables Vol C Tables 4.2.6.8 and 6.1.1.4'

loop_
_geom_angle_atom_site_label_1
_geom_angle_atom_site_label_2
_geom_angle_atom_site_label_3
_geom_angle
_geom_angle_site_symmetry_1
_geom_angle_site_symmetry_3
_geom_angle_publ_flag
C11 Rh1 C12 38.7(3) . . ?
C11 Rh1 C13 64.9(3) . . ?
C12 Rh1 C13 38.8(3) . . ?
C11 Rh1 C14 64.5(3) . . ?
C12 Rh1 C14 64.3(3) . . ?
C13 Rh1 C14 38.1(3) . . ?
C11 Rh1 C10 39.0(3) . . ?
C12 Rh1 C10 64.6(3) . . ?
C13 Rh1 C10 64.2(3) . . ?
C14 Rh1 C10 38.0(3) . . ?
C11 Rh1 Cl1 150.2(2) . . ?
C12 Rh1 Cl1 144.8(2) . . ?
C13 Rh1 Cl1 106.4(2) . . ?
C14 Rh1 Cl1 90.82(19) . . ?
C10 Rh1 Cl1 111.2(2) . . ?
C11 Rh1 Se1 91.7(2) . . ?
C12 Rh1 Se1 122.0(2) . . ?
C13 Rh1 Se1 156.6(2) . . ?
C14 Rh1 Se1 131.4(3) . . ?
C10 Rh1 Se1 96.9(2) . . ?
Cl1 Rh1 Se1 93.05(5) . . ?
C11 Rh1 Se2 116.9(3) . . ?
C12 Rh1 Se2 90.1(2) . . ?
C13 Rh1 Se2 100.0(2) . . ?
C14 Rh1 Se2 136.3(3) . . ?
C10 Rh1 Se2 154.2(2) . . ?
Cl1 Rh1 Se2 92.36(5) . . ?
Se1 Rh1 Se2 91.95(4) . . ?
C22 Rh2 C24 65.8(3) . . ?
C22 Rh2 C21 39.6(3) . . ?
C24 Rh2 C21 65.7(3) . . ?
C22 Rh2 C20 65.9(3) . . ?
C24 Rh2 C20 39.5(3) . . ?
C21 Rh2 C20 38.9(3) . . ?
C22 Rh2 C23 38.3(3) . . ?
C24 Rh2 C23 39.1(3) . . ?
C21 Rh2 C23 64.7(3) . . ?
C20 Rh2 C23 65.1(3) . . ?
C22 Rh2 Cl4 107.7(2) . . ?
C24 Rh2 Cl4 109.8(2) . . ?
C21 Rh2 Cl4 147.0(3) . . ?
C20 Rh2 Cl4 149.2(2) . . ?
C23 Rh2 Cl4 90.9(2) . . ?
C22 Rh2 Cl2 159.1(2) . . ?
C24 Rh2 Cl2 97.6(2) . . ?
C21 Rh2 Cl2 123.2(3) . . ?
C20 Rh2 Cl2 93.2(2) . . ?
C23 Rh2 Cl2 132.9(2) . . ?
Cl4 Rh2 Cl2 89.50(7) . . ?
C22 Rh2 Cl3 101.4(2) . . ?
C24 Rh2 Cl3 158.5(2) . . ?
C21 Rh2 Cl3 93.3(2) . . ?
C20 Rh2 Cl3 120.3(2) . . ?
C23 Rh2 Cl3 137.1(2) . . ?
Cl4 Rh2 Cl3 90.30(6) . . ?
Cl2 Rh2 Cl3 89.99(8) . . ?
C1 Se1 Rh1 101.6(2) . . ?
C4 Se2 Rh1 103.2(2) . . ?
C1 N1 C2 110.1(6) . . ?
C1 N1 C8 124.6(6) . . ?
C2 N1 C8 125.2(7) . . ?
C1 N2 C3 109.7(6) . . ?
C1 N2 C7 126.1(5) . . ?
C3 N2 C7 123.9(5) . . ?
C4 N3 C5 110.3(6) . . ?
C4 N3 C7 125.5(6) . . ?
C5 N3 C7 124.2(6) . . ?
C4 N4 C6 110.2(7) . . ?
C4 N4 C9 125.8(7) . . ?
C6 N4 C9 124.0(7) . . ?
N1 C1 N2 106.0(5) . . ?
N1 C1 Se1 126.6(5) . . ?
N2 C1 Se1 127.4(5) . . ?
C3 C2 N1 107.9(6) . . ?
C2 C3 N2 106.3(6) . . ?
N4 C4 N3 106.1(6) . . ?
N4 C4 Se2 126.5(5) . . ?
N3 C4 Se2 127.4(5) . . ?
C6 C5 N3 105.8(7) . . ?
C5 C6 N4 107.7(7) . . ?
N3 C7 N2 112.1(5) . . ?
C14 C10 C11 107.3(7) . . ?
C14 C10 C15 126.3(8) . . ?
C11 C10 C15 126.4(8) . . ?
C14 C10 Rh1 70.9(4) . . ?
C11 C10 Rh1 69.0(4) . . ?
C15 C10 Rh1 126.4(6) . . ?
C12 C11 C10 107.9(6) . . ?
C12 C11 C16 126.4(9) . . ?
C10 C11 C16 125.3(9) . . ?
C12 C11 Rh1 70.9(4) . . ?
C10 C11 Rh1 72.0(4) . . ?
C16 C11 Rh1 128.6(5) . . ?
C11 C12 C13 108.0(7) . . ?
C11 C12 C17 125.1(7) . . ?
C13 C12 C17 126.7(8) . . ?
C11 C12 Rh1 70.4(4) . . ?
C13 C12 Rh1 71.1(4) . . ?
C17 C12 Rh1 127.5(5) . . ?
C14 C13 C12 107.8(7) . . ?
C14 C13 C18 127.0(7) . . ?
C12 C13 C18 125.2(8) . . ?
C14 C13 Rh1 71.7(4) . . ?
C12 C13 Rh1 70.1(4) . . ?
C18 C13 Rh1 125.9(5) . . ?
C13 C14 C10 109.0(7) . . ?
C13 C14 C19 125.9(9) . . ?
C10 C14 C19 125.1(9) . . ?
C13 C14 Rh1 70.3(4) . . ?
C10 C14 Rh1 71.1(4) . . ?
C19 C14 Rh1 125.3(5) . . ?
C21 C20 C24 107.7(7) . . ?
C21 C20 C25 127.4(9) . . ?
C24 C20 C25 124.9(9) . . ?
C21 C20 Rh2 70.3(4) . . ?
C24 C20 Rh2 69.9(4) . . ?
C25 C20 Rh2 126.8(7) . . ?
C20 C21 C22 108.2(7) . . ?
C20 C21 C26 126.7(10) . . ?
C22 C21 C26 125.1(10) . . ?
C20 C21 Rh2 70.9(4) . . ?
C22 C21 Rh2 69.8(4) . . ?
C26 C21 Rh2 125.4(6) . . ?
C23 C22 C21 107.9(7) . . ?
C23 C22 C27 126.6(10) . . ?
C21 C22 C27 125.3(9) . . ?
C23 C22 Rh2 72.5(4) . . ?
C21 C22 Rh2 70.6(5) . . ?
C27 C22 Rh2 126.2(6) . . ?
C22 C23 C24 108.8(7) . . ?
C22 C23 C28 128.0(8) . . ?
C24 C23 C28 123.2(7) . . ?
C22 C23 Rh2 69.2(4) . . ?
C24 C23 Rh2 69.2(4) . . ?
C28 C23 Rh2 127.2(5) . . ?
C23 C24 C20 107.2(7) . . ?
C23 C24 C29 126.9(8) . . ?
C20 C24 C29 125.7(8) . . ?
C23 C24 Rh2 71.7(4) . . ?
C20 C24 Rh2 70.6(4) . . ?
C29 C24 Rh2 126.2(6) . . ?

loop_
_geom_bond_atom_site_label_1
_geom_bond_atom_site_label_2
_geom_bond_distance
_geom_bond_site_symmetry_2
_geom_bond_publ_flag
Rh1 C11 2.147(6) . ?
Rh1 C12 2.153(7) . ?
Rh1 C13 2.166(7) . ?
Rh1 C14 2.185(6) . ?
Rh1 C10 2.187(7) . ?
Rh1 Cl1 2.4084(18) . ?
Rh1 Se1 2.5277(11) . ?
Rh1 Se2 2.5351(11) . ?
Rh2 C22 2.122(8) . ?
Rh2 C24 2.133(7) . ?
Rh2 C21 2.134(7) . ?
Rh2 C20 2.142(7) . ?
Rh2 C23 2.166(8) . ?
Rh2 Cl4 2.4153(19) . ?
Rh2 Cl2 2.418(2) . ?
Rh2 Cl3 2.435(2) . ?
Se1 C1 1.867(6) . ?
Se2 C4 1.864(7) . ?
N1 C1 1.344(8) . ?
N1 C2 1.365(9) . ?
N1 C8 1.462(9) . ?
N2 C1 1.354(8) . ?
N2 C3 1.387(8) . ?
N2 C7 1.464(8) . ?
N3 C4 1.362(9) . ?
N3 C5 1.387(9) . ?
N3 C7 1.448(9) . ?
N4 C4 1.342(9) . ?
N4 C6 1.379(9) . ?
N4 C9 1.470(10) . ?
C2 C3 1.346(10) . ?
C5 C6 1.365(11) . ?
C10 C14 1.422(11) . ?
C10 C11 1.447(11) . ?
C10 C15 1.515(12) . ?
C11 C12 1.424(12) . ?
C11 C16 1.487(10) . ?
C12 C13 1.436(10) . ?
C12 C17 1.499(11) . ?
C13 C14 1.420(12) . ?
C13 C18 1.522(11) . ?
C14 C19 1.509(10) . ?
C20 C21 1.423(12) . ?
C20 C24 1.444(11) . ?
C20 C25 1.510(12) . ?
C21 C22 1.441(13) . ?
C21 C26 1.501(12) . ?
C22 C23 1.406(11) . ?
C22 C27 1.520(12) . ?
C23 C24 1.438(10) . ?
C23 C28 1.511(11) . ?
C24 C29 1.479(11) . ?
